data_7122563
loop_
_publ_author_name
'Ayres, Alexander J.'
'Zegke, Markus'
'Ostrowski, Joseph P. A.'
'Tuna, Floriana'
'McInnes, Eric J. L.'
'Wooles, Ashley J.'
'Liddle, Stephen T.'

_publ_section_title
;
 Actinide-transition metal bonding in heterobimetallic uranium- and
 thorium-molybdenum paddlewheel complexes.
;
_journal_issue 96
_journal_name_full 'Chemical communications (Cambridge, England)'
_journal_page_first 13515
_journal_page_last 13518
_journal_paper_doi 10.1039/c8cc05268a
_journal_volume 54
_journal_year 2018
_chemical_formula_moiety 'C66 H63 I Mo N3 O3 P3 U, C7 H8'
_chemical_formula_sum 'C73 H71 I Mo N3 O3 P3 U'
_chemical_formula_weight 1592.10
_chemical_properties_physical Air-sensitive,Moisture-sensitive
_space_group_crystal_system triclinic
_space_group_IT_number 2
_space_group_name_Hall '-P 1'
_space_group_name_H-M_alt 'P -1'
_symmetry_space_group_name_Hall '-P 1'
_symmetry_space_group_name_H-M 'P -1'
_atom_sites_solution_hydrogens geom
_atom_sites_solution_primary dual
_atom_sites_solution_secondary difmap
_audit_creation_date 2016-09-30
_audit_creation_method
;
Olex2 1.2
(compiled 2016.09.09 svn.r3337 for OlexSys, GUI svn.r5227)
;
_audit_update_record
;
2018-11-07 deposited with the CCDC.
2018-11-09 downloaded from the CCDC.
;
_cell_angle_alpha 89.180(3)
_cell_angle_beta 75.294(4)
_cell_angle_gamma 88.901(3)
_cell_formula_units_Z 2
_cell_length_a 12.6048(5)
_cell_length_b 13.3050(5)
_cell_length_c 21.6579(10)
_cell_measurement_reflns_used 11502
_cell_measurement_temperature 120(2)
_cell_measurement_theta_max 73.7400
_cell_measurement_theta_min 3.5790
_cell_volume 3512.4(3)
_computing_cell_refinement
;
CrysAlisPro, Agilent Technologies,
Version 1.171.37.31 (release 14-01-2014 CrysAlis171 .NET)
(compiled Jan 14 2014,18:38:05)
;
_computing_data_collection
;
CrysAlisPro, Agilent Technologies,
Version 1.171.37.31 (release 14-01-2014 CrysAlis171 .NET)
(compiled Jan 14 2014,18:38:05)
;
_computing_data_reduction
;
CrysAlisPro, Agilent Technologies,
Version 1.171.37.31 (release 14-01-2014 CrysAlis171 .NET)
(compiled Jan 14 2014,18:38:05)
;
_computing_molecular_graphics 'Olex2 (Dolomanov et al., 2009)'
_computing_publication_material 'Olex2 (Dolomanov et al., 2009)'
_computing_structure_refinement 'ShelXL (Sheldrick, 2015)'
_computing_structure_solution 'ShelXT (Sheldrick, 2015)'
_diffrn_ambient_environment N~2~
_diffrn_ambient_temperature 120(2)
_diffrn_detector 'CCD plate'
_diffrn_detector_area_resol_mean 10.3613
_diffrn_detector_type Atlas
_diffrn_measured_fraction_theta_full 0.999
_diffrn_measured_fraction_theta_max 0.999
_diffrn_measurement_details
;
#__ type_ start__ end____ width___ exp.time_
  1 omega  -50.00   35.00   1.0000   60.0000
omega____ theta____ kappa____ phi______ frames
    -      -40.8757   38.0000   60.0000 85

#__ type_ start__ end____ width___ exp.time_
  2 omega  -69.00   -2.00   1.0000   60.0000
omega____ theta____ kappa____ phi______ frames
    -      -40.8757   57.0000 -120.0000 67

#__ type_ start__ end____ width___ exp.time_
  3 omega   55.00   98.00   1.0000   60.0000
omega____ theta____ kappa____ phi______ frames
    -       40.8757 -125.0000   60.0000 43

#__ type_ start__ end____ width___ exp.time_
  4 omega   33.00   63.00   1.0000   60.0000
omega____ theta____ kappa____ phi______ frames
    -       40.8757 -125.0000  -30.0000 30

#__ type_ start__ end____ width___ exp.time_
  5 omega   24.00   51.00   1.0000  240.0000
omega____ theta____ kappa____ phi______ frames
    -      107.3218  -95.0000  -30.0000 27

#__ type_ start__ end____ width___ exp.time_
  6 omega   34.00   65.00   1.0000  240.0000
omega____ theta____ kappa____ phi______ frames
    -      107.3218 -120.0000  -37.0000 31

#__ type_ start__ end____ width___ exp.time_
  7 omega   76.00  106.00   1.0000  240.0000
omega____ theta____ kappa____ phi______ frames
    -      107.3218  -95.0000  -30.0000 30

#__ type_ start__ end____ width___ exp.time_
  8 omega   91.00  118.00   1.0000  240.0000
omega____ theta____ kappa____ phi______ frames
    -      107.3218 -120.0000  -37.0000 27

#__ type_ start__ end____ width___ exp.time_
  9 omega   34.00  139.00   1.0000  240.0000
omega____ theta____ kappa____ phi______ frames
    -      107.3218  -77.0000 -150.0000 105

#__ type_ start__ end____ width___ exp.time_
 10 omega   89.00  172.00   1.0000  240.0000
omega____ theta____ kappa____ phi______ frames
    -      107.3218   45.0000 -150.0000 83

#__ type_ start__ end____ width___ exp.time_
 11 omega  139.00  167.00   1.0000  240.0000
omega____ theta____ kappa____ phi______ frames
    -      107.3218   77.0000 -120.0000 28

#__ type_ start__ end____ width___ exp.time_
 12 omega  120.00  159.00   1.0000  240.0000
omega____ theta____ kappa____ phi______ frames
    -      107.3218  111.0000 -150.0000 39

#__ type_ start__ end____ width___ exp.time_
 13 omega  114.00  150.00   1.0000  240.0000
omega____ theta____ kappa____ phi______ frames
    -      107.3218  178.0000  -60.0000 36

#__ type_ start__ end____ width___ exp.time_
 14 omega   77.00  121.00   1.0000  240.0000
omega____ theta____ kappa____ phi______ frames
    -      107.3218   77.0000 -120.0000 44

#__ type_ start__ end____ width___ exp.time_
 15 omega   33.00   83.00   1.0000  240.0000
omega____ theta____ kappa____ phi______ frames
    -      107.3218  -45.0000  -60.0000 50

#__ type_ start__ end____ width___ exp.time_
 16 omega   18.00  138.00   1.0000  240.0000
omega____ theta____ kappa____ phi______ frames
    -      107.3218    0.0000 -150.0000 120

#__ type_ start__ end____ width___ exp.time_
 17 omega   34.00   98.00   1.0000  240.0000
omega____ theta____ kappa____ phi______ frames
    -      107.3218  -45.0000   90.0000 64

#__ type_ start__ end____ width___ exp.time_
 18 omega   55.00  109.00   1.0000  240.0000
omega____ theta____ kappa____ phi______ frames
    -      107.3218 -111.0000  150.0000 54

#__ type_ start__ end____ width___ exp.time_
 19 omega   35.00   98.00   1.0000  240.0000
omega____ theta____ kappa____ phi______ frames
    -      107.3218 -111.0000   90.0000 63

#__ type_ start__ end____ width___ exp.time_
 20 omega  113.00  170.00   1.0000  240.0000
omega____ theta____ kappa____ phi______ frames
    -      107.3218  111.0000  150.0000 57

#__ type_ start__ end____ width___ exp.time_
 21 omega -115.00  -11.00   1.0000   60.0000
omega____ theta____ kappa____ phi______ frames
    -      -40.8757  -57.0000  -90.0000 104

#__ type_ start__ end____ width___ exp.time_
 22 omega -115.00  -26.00   1.0000   60.0000
omega____ theta____ kappa____ phi______ frames
    -      -40.8757  -38.0000   90.0000 89
;
_diffrn_measurement_device 'four-circle diffractometer'
_diffrn_measurement_device_type 'SuperNova, Dual, Cu at zero, Atlas'
_diffrn_measurement_method '\w scans'
_diffrn_orient_matrix_UB_11 0.0323926000
_diffrn_orient_matrix_UB_12 0.0175125000
_diffrn_orient_matrix_UB_13 -0.0728009000
_diffrn_orient_matrix_UB_21 -0.0981106000
_diffrn_orient_matrix_UB_22 -0.0628138000
_diffrn_orient_matrix_UB_23 -0.0062172000
_diffrn_orient_matrix_UB_31 -0.0727730000
_diffrn_orient_matrix_UB_32 0.0957119000
_diffrn_orient_matrix_UB_33 0.0083719000
_diffrn_radiation_monochromator mirror
_diffrn_radiation_probe x-ray
_diffrn_radiation_type CuK\a
_diffrn_radiation_wavelength 1.54184
_diffrn_reflns_av_unetI/netI 0.1028
_diffrn_reflns_Laue_measured_fraction_full 0.999
_diffrn_reflns_Laue_measured_fraction_max 0.999
_diffrn_reflns_limit_h_max 15
_diffrn_reflns_limit_h_min -15
_diffrn_reflns_limit_k_max 15
_diffrn_reflns_limit_k_min -15
_diffrn_reflns_limit_l_max 25
_diffrn_reflns_limit_l_min -11
_diffrn_reflns_number 12381
_diffrn_reflns_point_group_measured_fraction_full 0.999
_diffrn_reflns_point_group_measured_fraction_max 0.999
_diffrn_reflns_theta_full 66.598
_diffrn_reflns_theta_max 66.598
_diffrn_reflns_theta_min 3.322
_diffrn_source 'sealed X-ray tube'
_diffrn_source_type 'SuperNova (Cu) X-ray Source'
_exptl_absorpt_coefficient_mu 12.355
_exptl_absorpt_correction_T_max 1.00000
_exptl_absorpt_correction_T_min 0.49426
_exptl_absorpt_correction_type multi-scan
_exptl_absorpt_process_details
;
CrysAlisPro, Agilent Technologies,
Version 1.171.37.31 (release 14-01-2014 CrysAlis171 .NET)
(compiled Jan 14 2014,18:38:05)
Empirical absorption correction using spherical harmonics,
 implemented in SCALE3 ABSPACK scaling algorithm.
Empirical absorption correction using spherical harmonics,
 implemented in SCALE3 ABSPACK scaling algorithm.
;
_exptl_crystal_colour orange
_exptl_crystal_density_diffrn 1.505
_exptl_crystal_description block
_exptl_crystal_F_000 1572
_exptl_crystal_size_max 0.1352
_exptl_crystal_size_mid 0.0783
_exptl_crystal_size_min 0.0296
_refine_diff_density_max 8.965
_refine_diff_density_min -4.259
_refine_diff_density_rms 0.445
_refine_ls_extinction_method none
_refine_ls_goodness_of_fit_ref 1.189
_refine_ls_hydrogen_treatment constr
_refine_ls_matrix_type full
_refine_ls_number_parameters 841
_refine_ls_number_reflns 12381
_refine_ls_number_restraints 1381
_refine_ls_restrained_S_all 1.128
_refine_ls_R_factor_all 0.1663
_refine_ls_R_factor_gt 0.1542
_refine_ls_shift/su_max 0.000
_refine_ls_shift/su_mean 0.000
_refine_ls_structure_factor_coef Fsqd
_refine_ls_weighting_details 'w=1/[\s^2^(Fo^2^)+(0.0001P)^2^+435.4435P] where P=(Fo^2^+2Fc^2^)/3'
_refine_ls_weighting_scheme calc
_refine_ls_wR_factor_gt 0.3786
_refine_ls_wR_factor_ref 0.3836
_reflns_Friedel_coverage 0.000
_reflns_number_gt 10599
_reflns_number_total 12381
_reflns_threshold_expression 'I > 2\s(I)'
_cod_data_source_file c8cc05268a2.cif
_cod_data_source_block UIMo
_cod_depositor_comments 'Adding full bibliography for 7122562--7122573.cif.'
_cod_database_code 7122563
_nottingham_internal_coll_name UAAAMM
_nottingham_internal_coll_number 13422
_nottingham_internal_coll_client AA/STL
_nottingham_internal_coll_type custom
_nottingham_internal_coll_frame_time '60.0000, 240.0000'
_nottingham_internal_coll_frame_width 1.0000
_nottingham_internal_coll_frame_method 'omega scans'
_nottingham_internal_coll_user pcxaa19
_nottingham_internal_coll_date 02/04/2014
_nottingham_internal_coll_location NOTTS
_nottingham_internal_process_user pcxaa19
_nottingham_internal_process_date 08/04/2014
_nottingham_internal_solution_user AW
_nottingham_internal_solution_date 30/09/2016
_nottingham_internal_refinement_user AW
_nottingham_internal_refinement_date 30/09/2016
_nottingham_internal_validation_user AW
_nottingham_internal_validation_date 30/09/2016
_nottingham_internal_archive_date 30/09/2016
_shelx_shelxl_version_number 2014/7
_chemical_oxdiff_formula 'C66 H63 N3 P3 O3 I U Mo'
_shelx_space_group_comment
;
The symmetry employed for this shelxl refinement is uniquely defined
by the following loop, which should always be used as a source of
symmetry information in preference to the above space-group names.
They are only intended as comments.
;
_reflns_odcompleteness_completeness 99.94
_reflns_odcompleteness_iscentric 1
_reflns_odcompleteness_theta 66.97
_olex2_refinement_description
;
1. Twinned data refinement
 Scales: 0.656(5) 0.344(5)
2. Fixed Uiso
 At 1.2 times of:
  All C(H) groups
 At 1.5 times of:
  All C(H,H,H) groups
3. Restrained distances
 C75-C74 = C68-C67
 1.55 with sigma of 0.02
 C76-C75 = C77-C76 = C78-C77 = C79-C78 = C80-C79 = C80-C75 = C73-C72 = C72-C71
 = C71-C70 = C70-C69 = C69-C68 = C73-C68
 1.39 with sigma of 0.02
 C39-C38 = C40-C39 = C41-C40 = C42-C41 = C42-C37 = C38-C37
 1.39 with sigma of 0.02
 C76-C74 \\sim C74-C80 \\sim C69-C67 \\sim C67-C73
 with sigma of 0.01
4. Restrained planarity
 C74, C75, C76, C77, C78, C79, C80
 with sigma of 0.1
 C67, C68, C69, C70, C71, C72, C73
 with sigma of 0.1
 C16, C17, C18, C19, C20, C21
 with sigma of 0.01
5. Uiso/Uaniso restraints and constraints
All non-hydrogen atoms have similar U: within 2A with sigma of 0.01 and sigma
for terminal atoms of 0.02
6. Rigid body (RIGU) restrains
 All non-hydrogen atoms
 with sigma for 1-2 distances of 0.004 and sigma for 1-3 distances of 0.004
7. Others
 Fixed Sof: C74(0.5) H74A(0.5) H74B(0.5) H74C(0.5) C75(0.5) C76(0.5) H76(0.5)
 C77(0.5) H77(0.5) C78(0.5) H78(0.5) C79(0.5) H79(0.5) C80(0.5) H80(0.5)
 C67(0.5) H67A(0.5) H67B(0.5) H67C(0.5) C68(0.5) C69(0.5) H69(0.5) C70(0.5)
 H70(0.5) C71(0.5) H71(0.5) C72(0.5) H72(0.5) C73(0.5) H73(0.5)
8.a Aromatic/amide H refined with riding coordinates:
 C4(H4), C7(H7), C11(H11), C12(H12), C13(H13), C14(H14), C15(H15), C17(H17),
 C18(H18), C19(H19), C20(H20), C21(H21), C25(H25), C28(H28), C32(H32), C33(H33),
  C34(H34), C35(H35), C36(H36), C38(H38), C39(H39), C40(H40), C41(H41),
 C42(H42), C46(H46), C49(H49), C53(H53), C54(H54), C55(H55), C56(H56), C57(H57),
  C59(H59), C60(H60), C61(H61), C62(H62), C63(H63), C76(H76), C77(H77),
 C78(H78), C79(H79), C80(H80), C69(H69), C70(H70), C71(H71), C72(H72), C73(H73)
8.b Idealised Me refined as rotating group:
 C3(H3A,H3B,H3C), C6(H6A,H6B,H6C), C9(H9A,H9B,H9C), C24(H24A,H24B,H24C),
 C27(H27A,H27B,H27C), C30(H30A,H30B,H30C), C45(H45A,H45B,H45C), C48(H48A,H48B,
 H48C), C51(H51A,H51B,H51C), C74(H74A,H74B,H74C), C67(H67A,H67B,H67C)
;
_olex2_submission_special_instructions 'No special instructions were received'

loop_
_space_group_symop_operation_xyz
'x, y, z'
'-x, -y, -z'

loop_
_atom_site_label
_atom_site_type_symbol
_atom_site_fract_x
_atom_site_fract_y
_atom_site_fract_z
_atom_site_U_iso_or_equiv
_atom_site_adp_type
_atom_site_occupancy
_atom_site_site_symmetry_order
_atom_site_calc_flag
_atom_site_refinement_flags_posn
_atom_site_refinement_flags_adp
_atom_site_refinement_flags_occupancy
_atom_site_disorder_assembly
_atom_site_disorder_group
U1 U 0.29308(8) 0.26560(7) 0.27321(5) 0.0212(3) Uani 1 1 d . U . . .
I1 I 0.1771(2) 0.2786(3) 0.16975(15) 0.0623(8) Uani 1 1 d . U . . .
Mo1 Mo 0.44533(19) 0.22488(17) 0.36673(10) 0.0210(5) Uani 1 1 d . U . . .
P1 P 0.5292(6) 0.1814(6) 0.2462(4) 0.0269(14) Uani 1 1 d . U . . .
P2 P 0.3890(6) 0.4141(5) 0.3557(4) 0.0251(14) Uani 1 1 d . U . . .
P3 P 0.2581(6) 0.1339(5) 0.3947(3) 0.0224(13) Uani 1 1 d . U . . .
O1 O 0.4025(18) 0.2354(16) 0.5150(10) 0.032(4) Uani 1 1 d . U . . .
O2 O 0.6714(18) 0.3004(18) 0.3784(12) 0.039(5) Uani 1 1 d . U . . .
O3 O 0.5649(19) 0.0273(16) 0.3950(11) 0.034(4) Uani 1 1 d . U . . .
N1 N 0.452(2) 0.223(2) 0.1980(12) 0.030(3) Uani 1 1 d . U . . .
N2 N 0.307(2) 0.4257(18) 0.3040(12) 0.025(3) Uani 1 1 d . U . . .
N3 N 0.190(2) 0.1476(17) 0.3386(12) 0.024(3) Uani 1 1 d . U . . .
C1 C 0.473(3) 0.229(3) 0.1313(15) 0.033(3) Uani 1 1 d . U . . .
C2 C 0.479(3) 0.324(3) 0.1011(16) 0.038(4) Uani 1 1 d . U . . .
C3 C 0.461(3) 0.418(3) 0.1405(16) 0.037(6) Uani 1 1 d . U . . .
H3A H 0.3878 0.4188 0.1676 0.055 Uiso 1 1 calc GR . . . .
H3B H 0.4707 0.4757 0.1127 0.055 Uiso 1 1 calc GR . . . .
H3C H 0.5128 0.4194 0.1662 0.055 Uiso 1 1 calc GR . . . .
C4 C 0.496(3) 0.331(3) 0.0363(16) 0.041(4) Uani 1 1 d . U . . .
H4 H 0.5020 0.3951 0.0178 0.049 Uiso 1 1 calc R . . . .
C5 C 0.505(3) 0.251(3) -0.0024(17) 0.044(4) Uani 1 1 d . U . . .
C6 C 0.528(4) 0.260(3) -0.0743(17) 0.054(7) Uani 1 1 d . U . . .
H6A H 0.4620 0.2469 -0.0873 0.081 Uiso 1 1 calc GR . . . .
H6B H 0.5835 0.2114 -0.0936 0.081 Uiso 1 1 calc GR . . . .
H6C H 0.5526 0.3261 -0.0877 0.081 Uiso 1 1 calc GR . . . .
C7 C 0.485(3) 0.156(3) 0.0274(16) 0.039(4) Uani 1 1 d . U . . .
H7 H 0.4807 0.1005 0.0025 0.047 Uiso 1 1 calc R . . . .
C8 C 0.471(3) 0.143(3) 0.0920(16) 0.035(4) Uani 1 1 d . U . . .
C9 C 0.444(3) 0.034(3) 0.1172(16) 0.036(6) Uani 1 1 d . U . . .
H9A H 0.4308 0.0334 0.1629 0.054 Uiso 1 1 calc GR . . . .
H9B H 0.5050 -0.0095 0.0990 0.054 Uiso 1 1 calc GR . . . .
H9C H 0.3799 0.0122 0.1055 0.054 Uiso 1 1 calc GR . . . .
C10 C 0.567(3) 0.050(2) 0.2317(16) 0.030(3) Uani 1 1 d . U . . .
C11 C 0.500(3) -0.024(2) 0.2666(17) 0.032(4) Uani 1 1 d . U . . .
H11 H 0.4385 -0.0062 0.2989 0.039 Uiso 1 1 calc R . . . .
C12 C 0.524(3) -0.123(2) 0.2528(16) 0.032(4) Uani 1 1 d . U . . .
H12 H 0.4805 -0.1717 0.2781 0.038 Uiso 1 1 calc R . . . .
C13 C 0.610(3) -0.155(2) 0.2023(16) 0.034(4) Uani 1 1 d . U . . .
H13 H 0.6236 -0.2230 0.1931 0.041 Uiso 1 1 calc R . . . .
C14 C 0.676(3) -0.082(2) 0.1668(17) 0.035(4) Uani 1 1 d . U . . .
H14 H 0.7349 -0.1005 0.1334 0.042 Uiso 1 1 calc R . . . .
C15 C 0.654(3) 0.019(2) 0.1807(17) 0.034(4) Uani 1 1 d . U . . .
H15 H 0.6971 0.0670 0.1553 0.041 Uiso 1 1 calc R . . . .
C16 C 0.670(3) 0.235(2) 0.2152(15) 0.032(3) Uani 1 1 d . U . . .
C17 C 0.699(3) 0.296(2) 0.1617(15) 0.037(4) Uani 1 1 d . U . . .
H17 H 0.6457 0.3142 0.1406 0.044 Uiso 1 1 calc R . . . .
C18 C 0.801(3) 0.331(2) 0.1386(17) 0.044(4) Uani 1 1 d . U . . .
H18 H 0.8204 0.3720 0.1026 0.052 Uiso 1 1 calc R . . . .
C19 C 0.875(3) 0.300(2) 0.1735(17) 0.047(4) Uani 1 1 d . U . . .
H19 H 0.9466 0.3221 0.1590 0.056 Uiso 1 1 calc R . . . .
C20 C 0.854(3) 0.243(2) 0.2238(17) 0.039(4) Uani 1 1 d . U . . .
H20 H 0.9099 0.2271 0.2436 0.047 Uiso 1 1 calc R . . . .
C21 C 0.748(3) 0.206(2) 0.2491(16) 0.034(4) Uani 1 1 d . U . . .
H21 H 0.7307 0.1645 0.2853 0.041 Uiso 1 1 calc R . . . .
C22 C 0.245(3) 0.507(2) 0.2880(15) 0.029(3) Uani 1 1 d . U . . .
C23 C 0.129(3) 0.485(2) 0.2995(16) 0.031(4) Uani 1 1 d . U . . .
C24 C 0.075(3) 0.397(2) 0.3378(17) 0.033(6) Uani 1 1 d . U . . .
H24A H 0.0954 0.3365 0.3132 0.049 Uiso 1 1 calc GR . . . .
H24B H -0.0028 0.4058 0.3483 0.049 Uiso 1 1 calc GR . . . .
H24C H 0.0995 0.3907 0.3763 0.049 Uiso 1 1 calc GR . . . .
C25 C 0.058(3) 0.551(2) 0.2767(16) 0.034(4) Uani 1 1 d . U . . .
H25 H -0.0164 0.5362 0.2844 0.041 Uiso 1 1 calc R . . . .
C26 C 0.099(3) 0.638(3) 0.2425(17) 0.037(4) Uani 1 1 d . U . . .
C27 C 0.023(3) 0.703(3) 0.2178(19) 0.046(7) Uani 1 1 d . U . . .
H27A H -0.0248 0.6622 0.2007 0.069 Uiso 1 1 calc GR . . . .
H27B H 0.0638 0.7463 0.1848 0.069 Uiso 1 1 calc GR . . . .
H27C H -0.0206 0.7431 0.2519 0.069 Uiso 1 1 calc GR . . . .
C28 C 0.207(3) 0.655(3) 0.2315(17) 0.036(4) Uani 1 1 d . U . . .
H28 H 0.2335 0.7132 0.2085 0.043 Uiso 1 1 calc R . . . .
C29 C 0.283(3) 0.594(2) 0.2518(16) 0.032(4) Uani 1 1 d . U . . .
C30 C 0.399(3) 0.622(2) 0.2361(16) 0.035(6) Uani 1 1 d . U . . .
H30A H 0.4117 0.6637 0.2693 0.052 Uiso 1 1 calc GR . . . .
H30B H 0.4164 0.6590 0.1964 0.052 Uiso 1 1 calc GR . . . .
H30C H 0.4445 0.5629 0.2322 0.052 Uiso 1 1 calc GR . . . .
C31 C 0.509(3) 0.501(2) 0.3335(15) 0.030(3) Uani 1 1 d . U . . .
C32 C 0.507(3) 0.590(2) 0.3624(16) 0.032(4) Uani 1 1 d . U . . .
H32 H 0.4466 0.6089 0.3950 0.038 Uiso 1 1 calc R . . . .
C33 C 0.596(3) 0.656(3) 0.3438(16) 0.034(4) Uani 1 1 d . U . . .
H33 H 0.5947 0.7181 0.3633 0.041 Uiso 1 1 calc R . . . .
C34 C 0.686(3) 0.626(3) 0.2959(16) 0.037(4) Uani 1 1 d . U . . .
H34 H 0.7445 0.6689 0.2823 0.044 Uiso 1 1 calc R . . . .
C35 C 0.689(3) 0.534(3) 0.2682(17) 0.038(4) Uani 1 1 d . U . . .
H35 H 0.7505 0.5137 0.2370 0.045 Uiso 1 1 calc R . . . .
C36 C 0.603(3) 0.472(2) 0.2863(16) 0.035(4) Uani 1 1 d . U . . .
H36 H 0.6052 0.4099 0.2671 0.042 Uiso 1 1 calc R . . . .
C37 C 0.317(2) 0.474(2) 0.4320(13) 0.027(3) Uani 1 1 d D U . . .
C38 C 0.367(2) 0.467(2) 0.4823(11) 0.028(4) Uani 1 1 d D U . . .
H38 H 0.4349 0.4356 0.4770 0.033 Uiso 1 1 calc R . . . .
C39 C 0.313(2) 0.507(2) 0.5403(12) 0.029(4) Uani 1 1 d D U . . .
H39 H 0.3432 0.4999 0.5749 0.035 Uiso 1 1 calc R . . . .
C40 C 0.214(2) 0.558(2) 0.5479(13) 0.030(4) Uani 1 1 d D U . . .
H40 H 0.1800 0.5877 0.5867 0.036 Uiso 1 1 calc R . . . .
C41 C 0.165(2) 0.565(2) 0.4974(11) 0.028(4) Uani 1 1 d D U . . .
H41 H 0.0968 0.5964 0.5029 0.034 Uiso 1 1 calc R . . . .
C42 C 0.217(2) 0.524(2) 0.4387(12) 0.027(4) Uani 1 1 d D U . . .
H42 H 0.1857 0.5310 0.4043 0.033 Uiso 1 1 calc R . . . .
C43 C 0.092(3) 0.096(2) 0.3307(15) 0.028(3) Uani 1 1 d . U . . .
C44 C -0.017(3) 0.123(2) 0.3661(16) 0.030(4) Uani 1 1 d . U . . .
C45 C -0.046(2) 0.197(2) 0.4188(15) 0.027(5) Uani 1 1 d . U . . .
H45A H -0.0764 0.1622 0.4583 0.041 Uiso 1 1 calc GR . . . .
H45B H -0.0985 0.2443 0.4103 0.041 Uiso 1 1 calc GR . . . .
H45C H 0.0189 0.2313 0.4217 0.041 Uiso 1 1 calc GR . . . .
C46 C -0.103(3) 0.068(2) 0.3570(16) 0.031(4) Uani 1 1 d . U . . .
H46 H -0.1727 0.0769 0.3837 0.037 Uiso 1 1 calc R . . . .
C47 C -0.086(3) -0.002(2) 0.3078(16) 0.033(4) Uani 1 1 d . U . . .
C48 C -0.183(3) -0.064(3) 0.3020(19) 0.041(6) Uani 1 1 d . U . . .
H48A H -0.1965 -0.1156 0.3345 0.062 Uiso 1 1 calc GR . . . .
H48B H -0.1662 -0.0951 0.2607 0.062 Uiso 1 1 calc GR . . . .
H48C H -0.2467 -0.0217 0.3069 0.062 Uiso 1 1 calc GR . . . .
C49 C 0.015(3) -0.021(2) 0.2699(16) 0.031(4) Uani 1 1 d . U . . .
H49 H 0.0238 -0.0673 0.2373 0.037 Uiso 1 1 calc R . . . .
C50 C 0.107(3) 0.030(2) 0.2795(15) 0.029(4) Uani 1 1 d . U . . .
C51 C 0.215(3) 0.010(3) 0.2333(16) 0.035(6) Uani 1 1 d . U . . .
H51A H 0.2106 0.0293 0.1911 0.053 Uiso 1 1 calc GR . . . .
H51B H 0.2331 -0.0601 0.2342 0.053 Uiso 1 1 calc GR . . . .
H51C H 0.2705 0.0485 0.2449 0.053 Uiso 1 1 calc GR . . . .
C52 C 0.279(2) -0.001(2) 0.4119(15) 0.026(3) Uani 1 1 d . U . . .
C53 C 0.254(3) -0.078(2) 0.3757(16) 0.029(4) Uani 1 1 d . U . . .
H53 H 0.2257 -0.0640 0.3407 0.034 Uiso 1 1 calc R . . . .
C54 C 0.273(3) -0.178(2) 0.3933(16) 0.032(4) Uani 1 1 d . U . . .
H54 H 0.2562 -0.2304 0.3695 0.039 Uiso 1 1 calc R . . . .
C55 C 0.314(3) -0.199(2) 0.4440(16) 0.033(4) Uani 1 1 d . U . . .
H55 H 0.3244 -0.2656 0.4550 0.040 Uiso 1 1 calc R . . . .
C56 C 0.339(3) -0.123(2) 0.4795(16) 0.031(4) Uani 1 1 d . U . . .
H56 H 0.3686 -0.1378 0.5139 0.037 Uiso 1 1 calc R . . . .
C57 C 0.322(3) -0.022(2) 0.4639(15) 0.029(4) Uani 1 1 d . U . . .
H57 H 0.3388 0.0304 0.4879 0.035 Uiso 1 1 calc R . . . .
C58 C 0.165(2) 0.169(2) 0.4733(14) 0.025(3) Uani 1 1 d . U . . .
C59 C 0.099(3) 0.100(2) 0.5121(15) 0.027(4) Uani 1 1 d . U . . .
H59 H 0.1024 0.0321 0.5011 0.033 Uiso 1 1 calc R . . . .
C60 C 0.028(3) 0.132(2) 0.5668(15) 0.028(4) Uani 1 1 d . U . . .
H60 H -0.0162 0.0856 0.5930 0.034 Uiso 1 1 calc R . . . .
C61 C 0.019(3) 0.232(2) 0.5855(16) 0.030(4) Uani 1 1 d . U . . .
H61 H -0.0324 0.2515 0.6222 0.036 Uiso 1 1 calc R . . . .
C62 C 0.089(3) 0.301(2) 0.5486(15) 0.030(4) Uani 1 1 d . U . . .
H62 H 0.0897 0.3672 0.5617 0.036 Uiso 1 1 calc R . . . .
C63 C 0.159(2) 0.268(2) 0.4897(15) 0.027(4) Uani 1 1 d . U . . .
H63 H 0.2007 0.3141 0.4620 0.033 Uiso 1 1 calc R . . . .
C64 C 0.410(2) 0.240(2) 0.4621(14) 0.022(4) Uani 1 1 d . U . . .
C65 C 0.595(2) 0.280(2) 0.3701(16) 0.029(4) Uani 1 1 d . U . . .
C66 C 0.517(3) 0.093(2) 0.3825(15) 0.029(4) Uani 1 1 d . U . . .
C74 C -0.212(5) -0.532(5) -0.070(3) 0.058(12) Uani 0.5 1 d D U P A -1
H74A H -0.2221 -0.4905 -0.1049 0.086 Uiso 0.5 1 calc GR . P A -1
H74B H -0.2726 -0.5768 -0.0570 0.086 Uiso 0.5 1 calc GR . P A -1
H74C H -0.1451 -0.5706 -0.0837 0.086 Uiso 0.5 1 calc GR . P A -1
C75 C -0.206(4) -0.465(4) -0.014(2) 0.057(9) Uani 0.5 1 d D U P A -1
C76 C -0.125(5) -0.394(4) -0.022(3) 0.060(9) Uani 0.5 1 d D U P A -1
H76 H -0.0733 -0.3854 -0.0609 0.073 Uiso 0.5 1 calc R . P A -1
C77 C -0.125(6) -0.336(6) 0.031(3) 0.060(9) Uani 0.5 1 d D U P A -1
H77 H -0.0732 -0.2858 0.0258 0.073 Uiso 0.5 1 calc R . P A -1
C78 C -0.197(5) -0.347(5) 0.090(3) 0.059(9) Uani 0.5 1 d D U P A -1
H78 H -0.1907 -0.3095 0.1251 0.070 Uiso 0.5 1 calc R . P A -1
C79 C -0.278(6) -0.418(5) 0.096(3) 0.058(9) Uani 0.5 1 d D U P A -1
H79 H -0.3298 -0.4259 0.1344 0.069 Uiso 0.5 1 calc R . P A -1
C80 C -0.282(5) -0.477(5) 0.044(2) 0.056(9) Uani 0.5 1 d D U P A -1
H80 H -0.3370 -0.5243 0.0485 0.068 Uiso 0.5 1 calc R . P A -1
C67 C -0.029(4) 0.061(4) 0.108(3) 0.044(10) Uani 0.5 1 d D U P B -1
H67A H -0.0202 0.0691 0.1507 0.066 Uiso 0.5 1 calc GR . P B -1
H67B H -0.0990 0.0335 0.1101 0.066 Uiso 0.5 1 calc GR . P B -1
H67C H -0.0230 0.1258 0.0871 0.066 Uiso 0.5 1 calc GR . P B -1
C68 C 0.062(3) -0.010(3) 0.0705(17) 0.042(7) Uani 0.5 1 d D U P B -1
C69 C 0.164(3) 0.031(5) 0.041(2) 0.043(8) Uani 0.5 1 d D U P B -1
H69 H 0.1795 0.0982 0.0428 0.052 Uiso 0.5 1 calc R . P B -1
C70 C 0.240(5) -0.039(4) 0.007(3) 0.044(8) Uani 0.5 1 d D U P B -1
H70 H 0.3082 -0.0157 -0.0145 0.053 Uiso 0.5 1 calc R . P B -1
C71 C 0.221(5) -0.141(5) 0.004(3) 0.046(8) Uani 0.5 1 d D U P B -1
H71 H 0.2770 -0.1843 -0.0173 0.055 Uiso 0.5 1 calc R . P B -1
C72 C 0.119(4) -0.178(5) 0.034(3) 0.046(8) Uani 0.5 1 d D U P B -1
H72 H 0.1025 -0.2454 0.0308 0.056 Uiso 0.5 1 calc R . P B -1
C73 C 0.041(5) -0.111(3) 0.068(3) 0.044(8) Uani 0.5 1 d D U P B -1
H73 H -0.0270 -0.1346 0.0904 0.053 Uiso 0.5 1 calc R . P B -1

loop_
_atom_site_aniso_label
_atom_site_aniso_U_11
_atom_site_aniso_U_22
_atom_site_aniso_U_33
_atom_site_aniso_U_23
_atom_site_aniso_U_13
_atom_site_aniso_U_12
U1 0.0207(5) 0.0157(4) 0.0280(5) -0.0005(3) -0.0079(4) 0.0012(3)
I1 0.0478(15) 0.084(2) 0.0627(17) -0.0069(15) -0.0279(13) 0.0138(14)
Mo1 0.0234(11) 0.0173(11) 0.0226(11) -0.0016(8) -0.0064(9) 0.0035(8)
P1 0.020(3) 0.027(3) 0.035(3) -0.002(3) -0.010(2) -0.007(2)
P2 0.029(3) 0.018(3) 0.029(3) -0.002(2) -0.008(3) 0.001(2)
P3 0.023(3) 0.017(3) 0.027(3) -0.001(2) -0.005(2) 0.001(2)
O1 0.038(11) 0.032(10) 0.028(6) -0.001(6) -0.010(6) 0.007(9)
O2 0.022(7) 0.042(11) 0.052(12) -0.020(9) -0.009(7) 0.007(6)
O3 0.037(10) 0.025(7) 0.040(11) -0.003(7) -0.011(8) 0.007(7)
N1 0.033(5) 0.029(6) 0.031(5) -0.005(4) -0.012(4) 0.003(5)
N2 0.028(5) 0.017(5) 0.031(6) 0.000(4) -0.008(5) 0.002(4)
N3 0.025(5) 0.016(5) 0.029(5) 0.003(4) -0.005(4) -0.003(4)
C1 0.037(7) 0.033(6) 0.031(5) -0.003(4) -0.011(5) 0.005(5)
C2 0.047(9) 0.035(7) 0.032(6) -0.002(5) -0.012(6) 0.004(6)
C3 0.050(15) 0.034(9) 0.028(10) 0.000(7) -0.011(10) 0.003(8)
C4 0.055(10) 0.037(7) 0.032(6) -0.002(5) -0.013(6) 0.006(7)
C5 0.059(10) 0.039(8) 0.033(7) -0.003(6) -0.013(6) 0.006(7)
C6 0.087(18) 0.042(13) 0.033(8) -0.003(7) -0.014(8) 0.003(13)
C7 0.050(10) 0.037(7) 0.031(6) -0.005(5) -0.013(6) 0.006(7)
C8 0.040(9) 0.034(7) 0.031(6) -0.005(5) -0.012(6) 0.006(6)
C9 0.047(14) 0.035(8) 0.031(11) -0.005(7) -0.018(10) 0.003(8)
C10 0.026(6) 0.025(5) 0.038(7) -0.005(4) -0.008(5) -0.002(4)
C11 0.031(7) 0.023(6) 0.041(8) -0.006(5) -0.005(7) -0.002(5)
C12 0.031(8) 0.023(6) 0.041(9) -0.007(6) -0.009(7) 0.000(6)
C13 0.032(8) 0.027(7) 0.042(9) -0.008(6) -0.010(7) 0.004(6)
C14 0.032(8) 0.030(7) 0.044(8) -0.007(6) -0.008(7) 0.003(6)
C15 0.031(7) 0.029(7) 0.042(8) -0.005(6) -0.006(7) 0.002(5)
C16 0.024(5) 0.031(6) 0.040(6) -0.005(5) -0.006(5) -0.007(5)
C17 0.027(7) 0.038(8) 0.045(8) 0.000(7) -0.006(6) -0.007(6)
C18 0.029(7) 0.049(9) 0.051(8) 0.000(7) -0.005(6) -0.011(7)
C19 0.028(7) 0.056(10) 0.054(9) 0.001(8) -0.006(6) -0.011(7)
C20 0.024(7) 0.043(9) 0.050(9) -0.006(7) -0.007(6) -0.011(6)
C21 0.023(6) 0.034(8) 0.044(8) -0.006(7) -0.008(6) -0.006(6)
C22 0.032(6) 0.021(5) 0.033(7) -0.003(5) -0.010(5) 0.005(4)
C23 0.033(6) 0.026(7) 0.036(8) -0.005(6) -0.010(5) 0.005(5)
C24 0.027(10) 0.025(9) 0.045(12) -0.003(8) -0.007(9) 0.009(7)
C25 0.036(7) 0.028(7) 0.039(8) -0.004(6) -0.011(6) 0.008(6)
C26 0.040(7) 0.029(7) 0.041(8) -0.001(7) -0.011(6) 0.007(6)
C27 0.046(11) 0.039(11) 0.054(14) 0.006(11) -0.015(10) 0.008(9)
C28 0.041(7) 0.027(7) 0.040(8) 0.000(6) -0.011(6) 0.006(6)
C29 0.037(7) 0.022(6) 0.035(8) -0.002(6) -0.009(6) 0.004(5)
C30 0.039(8) 0.029(11) 0.038(13) 0.002(10) -0.011(7) 0.002(7)
C31 0.035(6) 0.024(6) 0.033(6) 0.001(5) -0.010(5) -0.003(5)
C32 0.039(7) 0.025(6) 0.033(8) 0.002(6) -0.013(6) -0.003(6)
C33 0.041(8) 0.029(7) 0.035(8) 0.003(6) -0.014(7) -0.006(6)
C34 0.042(8) 0.032(8) 0.038(9) 0.001(7) -0.011(7) -0.007(6)
C35 0.040(7) 0.032(8) 0.041(8) -0.001(7) -0.009(7) -0.006(6)
C36 0.038(7) 0.028(7) 0.038(8) -0.002(6) -0.007(6) -0.004(6)
C37 0.031(6) 0.017(6) 0.032(5) -0.002(4) -0.007(4) 0.000(5)
C38 0.032(7) 0.019(7) 0.032(6) -0.002(5) -0.008(5) 0.000(6)
C39 0.033(8) 0.021(8) 0.032(7) -0.002(6) -0.007(6) -0.001(6)
C40 0.034(8) 0.022(8) 0.034(7) -0.004(6) -0.008(6) 0.001(7)
C41 0.033(7) 0.018(8) 0.034(7) -0.004(6) -0.008(6) 0.001(6)
C42 0.031(7) 0.018(7) 0.033(7) -0.003(6) -0.008(5) 0.001(6)
C43 0.029(5) 0.022(6) 0.033(6) 0.005(5) -0.007(4) -0.004(5)
C44 0.030(6) 0.024(7) 0.036(7) 0.005(6) -0.006(5) -0.004(5)
C45 0.022(10) 0.022(9) 0.036(9) 0.006(8) -0.003(8) -0.010(8)
C46 0.030(7) 0.024(7) 0.038(8) 0.005(6) -0.009(6) -0.004(6)
C47 0.031(7) 0.027(7) 0.040(8) 0.003(6) -0.009(6) -0.003(6)
C48 0.036(9) 0.038(12) 0.049(14) -0.005(11) -0.008(9) -0.008(8)
C49 0.031(7) 0.027(7) 0.037(8) 0.002(6) -0.010(6) -0.002(6)
C50 0.030(6) 0.024(7) 0.034(7) 0.004(6) -0.010(5) -0.002(5)
C51 0.032(8) 0.036(13) 0.037(10) 0.000(9) -0.009(7) -0.002(8)
C52 0.028(6) 0.019(5) 0.034(6) 0.000(4) -0.010(5) 0.002(4)
C53 0.030(8) 0.019(6) 0.037(7) -0.001(5) -0.010(6) 0.001(5)
C54 0.034(9) 0.021(6) 0.042(8) 0.000(6) -0.010(7) 0.003(6)
C55 0.034(9) 0.024(7) 0.042(8) 0.001(6) -0.010(7) 0.003(6)
C56 0.032(8) 0.023(7) 0.039(8) 0.003(6) -0.011(7) 0.004(6)
C57 0.030(8) 0.022(6) 0.036(7) 0.001(5) -0.011(6) 0.003(6)
C58 0.026(6) 0.018(6) 0.031(5) -0.001(4) -0.006(5) -0.003(5)
C59 0.029(7) 0.018(7) 0.034(7) -0.001(5) -0.005(6) -0.003(6)
C60 0.029(8) 0.021(7) 0.034(7) -0.001(6) -0.006(6) -0.002(6)
C61 0.030(8) 0.022(7) 0.037(7) -0.002(6) -0.005(7) -0.002(6)
C62 0.031(8) 0.021(7) 0.036(7) -0.004(6) -0.006(6) -0.004(6)
C63 0.029(8) 0.019(6) 0.034(7) -0.002(5) -0.007(6) -0.003(5)
C64 0.022(8) 0.017(9) 0.027(5) -0.003(5) -0.009(5) 0.007(7)
C65 0.022(6) 0.028(9) 0.038(10) -0.005(7) -0.009(6) 0.003(5)
C66 0.034(9) 0.022(6) 0.032(9) -0.006(6) -0.010(7) 0.005(6)
C74 0.05(2) 0.08(3) 0.046(19) -0.015(18) -0.028(17) 0.00(2)
C75 0.06(2) 0.08(2) 0.046(17) -0.014(17) -0.028(15) -0.005(17)
C76 0.06(2) 0.08(2) 0.049(18) -0.016(17) -0.026(15) -0.007(17)
C77 0.06(2) 0.08(2) 0.049(18) -0.016(17) -0.027(15) -0.007(17)
C78 0.06(2) 0.08(2) 0.048(18) -0.015(17) -0.028(15) -0.005(17)
C79 0.06(2) 0.08(2) 0.047(17) -0.014(17) -0.027(15) -0.004(17)
C80 0.05(2) 0.08(2) 0.046(17) -0.013(17) -0.028(15) -0.003(17)
C67 0.026(16) 0.07(2) 0.04(2) 0.004(16) -0.010(14) 0.004(15)
C68 0.027(14) 0.070(19) 0.031(15) 0.007(14) -0.009(12) 0.005(13)
C69 0.027(14) 0.070(19) 0.031(15) 0.006(14) -0.009(12) 0.004(14)
C70 0.028(14) 0.071(19) 0.032(15) 0.006(14) -0.009(12) 0.005(14)
C71 0.031(14) 0.071(19) 0.035(16) 0.005(14) -0.007(12) 0.005(14)
C72 0.032(14) 0.071(19) 0.036(16) 0.006(14) -0.007(12) 0.005(14)
C73 0.030(14) 0.070(19) 0.032(15) 0.007(14) -0.008(12) 0.004(13)

loop_
_atom_type_symbol
_atom_type_description
_atom_type_scat_dispersion_real
_atom_type_scat_dispersion_imag
_atom_type_scat_source
C C 0.0181 0.0091 'International Tables Vol C Tables 4.2.6.8 and 6.1.1.4'
H H 0.0000 0.0000 'International Tables Vol C Tables 4.2.6.8 and 6.1.1.4'
I I -0.3257 6.8362 'International Tables Vol C Tables 4.2.6.8 and 6.1.1.4'
Mo Mo -0.0483 2.7339 'International Tables Vol C Tables 4.2.6.8 and 6.1.1.4'
N N 0.0311 0.0180 'International Tables Vol C Tables 4.2.6.8 and 6.1.1.4'
O O 0.0492 0.0322 'International Tables Vol C Tables 4.2.6.8 and 6.1.1.4'
P P 0.2955 0.4335 'International Tables Vol C Tables 4.2.6.8 and 6.1.1.4'
U U -4.3638 13.4090 'International Tables Vol C Tables 4.2.6.8 and 6.1.1.4'

loop_
_exptl_crystal_face_index_h
_exptl_crystal_face_index_k
_exptl_crystal_face_index_l
_exptl_crystal_face_perp_dist
_exptl_oxdiff_crystal_face_indexfrac_h
_exptl_oxdiff_crystal_face_indexfrac_k
_exptl_oxdiff_crystal_face_indexfrac_l
_exptl_oxdiff_crystal_face_x
_exptl_oxdiff_crystal_face_y
_exptl_oxdiff_crystal_face_z
-8 -1 -7 0.0433 -8.0114 -1.0030 -6.9727 0.2305 0.8924 0.4286
0 8 4 0.0846 0.0003 8.0053 3.9754 -0.1492 -0.5276 0.7995
8 2 7 0.0317 8.0105 2.0032 6.9696 -0.2128 -0.9551 -0.3329
-2 -2 12 0.0098 -1.9760 -1.9869 12.0131 -0.9734 0.2440 0.0542
2 2 -12 0.0197 1.9760 1.9869 -12.0131 0.9734 -0.2440 -0.0542
1 -8 -3 0.0323 1.0015 -8.0049 -2.9784 0.1091 0.4231 -0.8640
-1 6 -10 0.0620 -1.0236 5.9912 -10.0161 0.8009 -0.2136 0.5641
5 3 -7 0.0267 4.9841 2.9906 -7.0251 0.7253 -0.6332 -0.1353
-2 1 -14 0.0230 -2.0265 0.9869 -13.9978 0.9707 0.2239 0.1247

loop_
_geom_angle_atom_site_label_1
_geom_angle_atom_site_label_2
_geom_angle_atom_site_label_3
_geom_angle
I1 U1 Mo1 169.71(8)
N1 U1 I1 88.9(7)
N1 U1 Mo1 81.8(7)
N2 U1 I1 106.0(6)
N2 U1 Mo1 81.3(6)
N2 U1 N1 108.4(9)
N2 U1 N3 122.9(9)
N3 U1 I1 100.4(6)
N3 U1 Mo1 81.0(6)
N3 U1 N1 122.0(9)
P1 Mo1 U1 63.46(18)
P1 Mo1 P2 100.1(3)
P2 Mo1 U1 64.94(18)
P3 Mo1 U1 63.84(17)
P3 Mo1 P1 103.6(2)
P3 Mo1 P2 103.1(2)
C64 Mo1 U1 129.2(8)
C64 Mo1 P1 166.9(8)
C64 Mo1 P2 89.8(8)
C64 Mo1 P3 82.1(8)
C64 Mo1 C65 83.5(12)
C64 Mo1 C66 84.8(12)
C65 Mo1 U1 132.7(9)
C65 Mo1 P1 88.8(9)
C65 Mo1 P2 85.3(9)
C65 Mo1 P3 163.3(9)
C66 Mo1 U1 127.3(9)
C66 Mo1 P1 83.6(9)
C66 Mo1 P2 166.8(9)
C66 Mo1 P3 88.1(10)
C66 Mo1 C65 82.1(13)
N1 P1 Mo1 113.3(10)
N1 P1 C10 111.3(14)
N1 P1 C16 107.3(15)
C10 P1 Mo1 114.3(11)
C10 P1 C16 97.5(13)
C16 P1 Mo1 111.8(9)
N2 P2 Mo1 110.3(9)
N2 P2 C31 111.7(14)
N2 P2 C37 108.1(11)
C31 P2 Mo1 113.6(10)
C37 P2 Mo1 114.4(9)
C37 P2 C31 98.1(14)
N3 P3 Mo1 113.2(9)
N3 P3 C52 110.8(13)
N3 P3 C58 108.8(13)
C52 P3 Mo1 110.1(10)
C52 P3 C58 98.6(14)
C58 P3 Mo1 114.4(10)
P1 N1 U1 99.9(12)
C1 N1 U1 128(2)
C1 N1 P1 132(2)
P2 N2 U1 103.4(11)
C22 N2 U1 123(2)
C22 N2 P2 133(2)
P3 N3 U1 101.1(11)
C43 N3 U1 128.5(19)
C43 N3 P3 130(2)
N1 C1 C2 120(3)
N1 C1 C8 123(3)
C2 C1 C8 117(3)
C1 C2 C3 120(3)
C4 C2 C1 121(3)
C4 C2 C3 119(3)
C2 C3 H3A 109.5
C2 C3 H3B 109.5
C2 C3 H3C 109.5
H3A C3 H3B 109.5
H3A C3 H3C 109.5
H3B C3 H3C 109.5
C2 C4 H4 118.2
C5 C4 C2 124(4)
C5 C4 H4 118.2
C4 C5 C6 123(4)
C4 C5 C7 117(3)
C7 C5 C6 120(3)
C5 C6 H6A 109.5
C5 C6 H6B 109.5
C5 C6 H6C 109.5
H6A C6 H6B 109.5
H6A C6 H6C 109.5
H6B C6 H6C 109.5
C5 C7 H7 118.9
C8 C7 C5 122(3)
C8 C7 H7 118.9
C1 C8 C9 125(3)
C7 C8 C1 119(3)
C7 C8 C9 116(3)
C8 C9 H9A 109.5
C8 C9 H9B 109.5
C8 C9 H9C 109.5
H9A C9 H9B 109.5
H9A C9 H9C 109.5
H9B C9 H9C 109.5
C11 C10 P1 119(2)
C11 C10 C15 118(3)
C15 C10 P1 122(3)
C10 C11 H11 120.2
C12 C11 C10 120(3)
C12 C11 H11 120.2
C11 C12 H12 118.5
C11 C12 C13 123(3)
C13 C12 H12 118.5
C12 C13 H13 121.3
C14 C13 C12 117(3)
C14 C13 H13 121.3
C13 C14 H14 119.8
C13 C14 C15 120(3)
C15 C14 H14 119.8
C10 C15 H15 119.1
C14 C15 C10 122(3)
C14 C15 H15 119.1
C17 C16 P1 124(3)
C17 C16 C21 121(3)
C21 C16 P1 116(2)
C16 C17 H17 118.4
C18 C17 C16 123(3)
C18 C17 H17 118.4
C17 C18 H18 122.9
C17 C18 C19 114(4)
C19 C18 H18 122.9
C18 C19 H19 116.7
C20 C19 C18 127(4)
C20 C19 H19 116.7
C19 C20 H20 119.7
C19 C20 C21 121(4)
C21 C20 H20 119.7
C16 C21 H21 122.5
C20 C21 C16 115(3)
C20 C21 H21 122.5
N2 C22 C23 113(3)
C29 C22 N2 128(3)
C29 C22 C23 118(3)
C22 C23 C24 124(3)
C25 C23 C22 121(3)
C25 C23 C24 116(3)
C23 C24 H24A 109.5
C23 C24 H24B 109.5
C23 C24 H24C 109.5
H24A C24 H24B 109.5
H24A C24 H24C 109.5
H24B C24 H24C 109.5
C23 C25 H25 120.0
C26 C25 C23 120(3)
C26 C25 H25 120.0
C25 C26 C27 118(3)
C28 C26 C25 118(3)
C28 C26 C27 123(3)
C26 C27 H27A 109.5
C26 C27 H27B 109.5
C26 C27 H27C 109.5
H27A C27 H27B 109.5
H27A C27 H27C 109.5
H27B C27 H27C 109.5
C26 C28 H28 117.3
C26 C28 C29 125(3)
C29 C28 H28 117.3
C22 C29 C30 122(3)
C28 C29 C22 118(3)
C28 C29 C30 119(3)
C29 C30 H30A 109.5
C29 C30 H30B 109.5
C29 C30 H30C 109.5
H30A C30 H30B 109.5
H30A C30 H30C 109.5
H30B C30 H30C 109.5
C32 C31 P2 121(3)
C32 C31 C36 119(3)
C36 C31 P2 120(2)
C31 C32 H32 119.7
C31 C32 C33 121(3)
C33 C32 H32 119.7
C32 C33 H33 120.8
C34 C33 C32 118(3)
C34 C33 H33 120.8
C33 C34 H34 119.6
C35 C34 C33 121(3)
C35 C34 H34 119.6
C34 C35 H35 120.0
C36 C35 C34 120(3)
C36 C35 H35 120.0
C31 C36 H36 119.5
C35 C36 C31 121(3)
C35 C36 H36 119.5
C38 C37 P2 117.5(17)
C42 C37 P2 121.6(18)
C42 C37 C38 121(3)
C37 C38 H38 120.7
C39 C38 C37 119(3)
C39 C38 H38 120.7
C38 C39 H39 119.4
C38 C39 C40 121(3)
C40 C39 H39 119.4
C39 C40 H40 120.2
C39 C40 C41 120(3)
C41 C40 H40 120.2
C40 C41 H41 119.8
C42 C41 C40 120(3)
C42 C41 H41 119.8
C37 C42 H42 120.4
C41 C42 C37 119(3)
C41 C42 H42 120.4
C44 C43 N3 123(3)
C50 C43 N3 117(3)
C50 C43 C44 120(3)
C43 C44 C45 126(3)
C46 C44 C43 118(3)
C46 C44 C45 115(3)
C44 C45 H45A 109.5
C44 C45 H45B 109.5
C44 C45 H45C 109.5
H45A C45 H45B 109.5
H45A C45 H45C 109.5
H45B C45 H45C 109.5
C44 C46 H46 119.9
C44 C46 C47 120(3)
C47 C46 H46 119.9
C46 C47 C48 118(3)
C49 C47 C46 122(3)
C49 C47 C48 120(3)
C47 C48 H48A 109.5
C47 C48 H48B 109.5
C47 C48 H48C 109.5
H48A C48 H48B 109.5
H48A C48 H48C 109.5
H48B C48 H48C 109.5
C47 C49 H49 119.9
C47 C49 C50 120(3)
C50 C49 H49 119.9
C43 C50 C49 119(3)
C43 C50 C51 124(3)
C49 C50 C51 117(3)
C50 C51 H51A 109.5
C50 C51 H51B 109.5
C50 C51 H51C 109.5
H51A C51 H51B 109.5
H51A C51 H51C 109.5
H51B C51 H51C 109.5
C53 C52 P3 123(2)
C53 C52 C57 121(3)
C57 C52 P3 116(2)
C52 C53 H53 120.9
C52 C53 C54 118(3)
C54 C53 H53 120.9
C53 C54 H54 119.3
C55 C54 C53 121(3)
C55 C54 H54 119.3
C54 C55 H55 119.8
C54 C55 C56 120(3)
C56 C55 H55 119.8
C55 C56 H56 119.8
C55 C56 C57 120(3)
C57 C56 H56 119.8
C52 C57 C56 118(3)
C52 C57 H57 120.8
C56 C57 H57 120.8
C59 C58 P3 122(2)
C63 C58 P3 118(2)
C63 C58 C59 120(3)
C58 C59 H59 120.8
C60 C59 C58 118(3)
C60 C59 H59 120.8
C59 C60 H60 118.4
C59 C60 C61 123(3)
C61 C60 H60 118.4
C60 C61 H61 120.6
C62 C61 C60 119(3)
C62 C61 H61 120.6
C61 C62 H62 121.2
C61 C62 C63 118(3)
C63 C62 H62 121.2
C58 C63 C62 121(3)
C58 C63 H63 119.3
C62 C63 H63 119.3
O1 C64 Mo1 169(2)
O2 C65 Mo1 171(3)
O3 C66 Mo1 171(3)
H74A C74 H74B 109.5
H74A C74 H74C 109.5
H74B C74 H74C 109.5
C75 C74 H74A 109.5
C75 C74 H74B 109.5
C75 C74 H74C 109.5
C76 C75 C74 119(3)
C76 C75 C80 121(5)
C80 C75 C74 119(3)
C75 C76 H76 121.9
C75 C76 C77 116(6)
C77 C76 H76 121.9
C76 C77 H77 117.6
C78 C77 C76 125(7)
C78 C77 H77 117.6
C77 C78 H78 121.7
C79 C78 C77 117(7)
C79 C78 H78 121.7
C78 C79 H79 119.6
C78 C79 C80 121(7)
C80 C79 H79 119.6
C75 C80 C79 120(6)
C75 C80 H80 119.9
C79 C80 H80 119.9
H67A C67 H67B 109.5
H67A C67 H67C 109.5
H67B C67 H67C 109.5
C68 C67 H67A 109.5
C68 C67 H67B 109.5
C68 C67 H67C 109.5
C69 C68 C67 118(2)
C73 C68 C67 119(2)
C73 C68 C69 122(4)
C68 C69 H69 122.9
C70 C69 C68 114(5)
C70 C69 H69 122.9
C69 C70 H70 117.5
C71 C70 C69 125(6)
C71 C70 H70 117.5
C70 C71 H71 120.5
C72 C71 C70 119(6)
C72 C71 H71 120.5
C71 C72 H72 121.2
C71 C72 C73 118(6)
C73 C72 H72 121.2
C68 C73 C72 122(5)
C68 C73 H73 119.1
C72 C73 H73 119.1

loop_
_geom_bond_atom_site_label_1
_geom_bond_atom_site_label_2
_geom_bond_distance
U1 I1 2.972(3)
U1 Mo1 3.159(2)
U1 N1 2.30(3)
U1 N2 2.26(2)
U1 N3 2.29(2)
Mo1 P1 2.625(8)
Mo1 P2 2.627(8)
Mo1 P3 2.600(8)
Mo1 C64 2.01(3)
Mo1 C65 2.06(3)
Mo1 C66 2.03(3)
P1 N1 1.68(3)
P1 C10 1.81(3)
P1 C16 1.88(3)
P2 N2 1.71(3)
P2 C31 1.88(3)
P2 C37 1.85(3)
P3 N3 1.67(3)
P3 C52 1.86(3)
P3 C58 1.86(3)
O1 C64 1.13(3)
O2 C65 1.06(4)
O3 C66 1.12(4)
N1 C1 1.40(4)
N2 C22 1.41(4)
N3 C43 1.47(4)
C1 C2 1.40(5)
C1 C8 1.45(5)
C2 C3 1.51(5)
C2 C4 1.37(5)
C3 H3A 0.9600
C3 H3B 0.9600
C3 H3C 0.9600
C4 H4 0.9300
C4 C5 1.35(5)
C5 C6 1.51(5)
C5 C7 1.41(5)
C6 H6A 0.9600
C6 H6B 0.9600
C6 H6C 0.9600
C7 H7 0.9300
C7 C8 1.37(5)
C8 C9 1.54(5)
C9 H9A 0.9600
C9 H9B 0.9600
C9 H9C 0.9600
C10 C11 1.40(5)
C10 C15 1.40(4)
C11 H11 0.9300
C11 C12 1.37(4)
C12 H12 0.9300
C12 C13 1.40(5)
C13 H13 0.9300
C13 C14 1.38(5)
C14 H14 0.9300
C14 C15 1.39(5)
C15 H15 0.9300
C16 C17 1.38(5)
C16 C21 1.42(5)
C17 H17 0.9300
C17 C18 1.34(5)
C18 H18 0.9300
C18 C19 1.40(5)
C19 H19 0.9300
C19 C20 1.29(5)
C20 H20 0.9300
C20 C21 1.41(4)
C21 H21 0.9300
C22 C23 1.45(5)
C22 C29 1.41(4)
C23 C24 1.50(5)
C23 C25 1.41(4)
C24 H24A 0.9600
C24 H24B 0.9600
C24 H24C 0.9600
C25 H25 0.9300
C25 C26 1.40(5)
C26 C27 1.47(5)
C26 C28 1.35(5)
C27 H27A 0.9600
C27 H27B 0.9600
C27 H27C 0.9600
C28 H28 0.9300
C28 C29 1.40(5)
C29 C30 1.47(5)
C30 H30A 0.9600
C30 H30B 0.9600
C30 H30C 0.9600
C31 C32 1.35(4)
C31 C36 1.40(5)
C32 H32 0.9300
C32 C33 1.41(5)
C33 H33 0.9300
C33 C34 1.38(5)
C34 H34 0.9300
C34 C35 1.37(5)
C35 H35 0.9300
C35 C36 1.35(5)
C36 H36 0.9300
C37 C38 1.392(19)
C37 C42 1.389(18)
C38 H38 0.9300
C38 C39 1.378(19)
C39 H39 0.9300
C39 C40 1.380(19)
C40 H40 0.9300
C40 C41 1.386(19)
C41 H41 0.9300
C41 C42 1.383(19)
C42 H42 0.9300
C43 C44 1.42(4)
C43 C50 1.40(4)
C44 C45 1.49(4)
C44 C46 1.38(5)
C45 H45A 0.9600
C45 H45B 0.9600
C45 H45C 0.9600
C46 H46 0.9300
C46 C47 1.39(5)
C47 C48 1.52(5)
C47 C49 1.35(5)
C48 H48A 0.9600
C48 H48B 0.9600
C48 H48C 0.9600
C49 H49 0.9300
C49 C50 1.42(4)
C50 C51 1.49(4)
C51 H51A 0.9600
C51 H51B 0.9600
C51 H51C 0.9600
C52 C53 1.38(4)
C52 C57 1.39(4)
C53 H53 0.9300
C53 C54 1.41(4)
C54 H54 0.9300
C54 C55 1.35(5)
C55 H55 0.9300
C55 C56 1.37(5)
C56 H56 0.9300
C56 C57 1.41(4)
C57 H57 0.9300
C58 C59 1.38(4)
C58 C63 1.35(4)
C59 H59 0.9300
C59 C60 1.36(4)
C60 H60 0.9300
C60 C61 1.38(4)
C61 H61 0.9300
C61 C62 1.38(4)
C62 H62 0.9300
C62 C63 1.43(4)
C63 H63 0.9300
C74 H74A 0.9600
C74 H74B 0.9600
C74 H74C 0.9600
C74 C75 1.54(2)
C75 C76 1.38(2)
C75 C80 1.38(2)
C76 H76 0.9300
C76 C77 1.39(2)
C77 H77 0.9300
C77 C78 1.38(2)
C78 H78 0.9300
C78 C79 1.38(2)
C79 H79 0.9300
C79 C80 1.39(2)
C80 H80 0.9300
C67 H67A 0.9600
C67 H67B 0.9600
C67 H67C 0.9600
C67 C68 1.54(2)
C68 C69 1.39(2)
C68 C73 1.38(2)
C69 H69 0.9300
C69 C70 1.39(2)
C70 H70 0.9300
C70 C71 1.39(2)
C71 H71 0.9300
C71 C72 1.38(2)
C72 H72 0.9300
C72 C73 1.39(2)
C73 H73 0.9300

loop_
_geom_torsion_atom_site_label_1
_geom_torsion_atom_site_label_2
_geom_torsion_atom_site_label_3
_geom_torsion_atom_site_label_4
_geom_torsion
U1 N1 C1 C2 69(4)
U1 N1 C1 C8 -101(3)
U1 N2 C22 C23 48(3)
U1 N2 C22 C29 -118(3)
U1 N3 C43 C44 -103(3)
U1 N3 C43 C50 67(3)
Mo1 P1 N1 U1 -12.3(13)
Mo1 P1 N1 C1 170(3)
Mo1 P1 C10 C11 40(3)
Mo1 P1 C10 C15 -150(3)
Mo1 P1 C16 C17 -125.8(12)
Mo1 P1 C16 C21 56.8(13)
Mo1 P2 N2 U1 -0.1(12)
Mo1 P2 N2 C22 171(3)
Mo1 P2 C31 C32 -137(2)
Mo1 P2 C31 C36 43(3)
Mo1 P2 C37 C38 52(3)
Mo1 P2 C37 C42 -128(2)
Mo1 P3 N3 U1 -9.1(12)
Mo1 P3 N3 C43 169(2)
Mo1 P3 C52 C53 -117(3)
Mo1 P3 C52 C57 62(3)
Mo1 P3 C58 C59 -143(2)
Mo1 P3 C58 C63 41(3)
P1 N1 C1 C2 -114(3)
P1 N1 C1 C8 76(4)
P1 C10 C11 C12 175(3)
P1 C10 C15 C14 -174(3)
P1 C16 C17 C18 -177.3(18)
P1 C16 C21 C20 177.5(17)
P2 N2 C22 C23 -122(3)
P2 N2 C22 C29 72(4)
P2 C31 C32 C33 -178(2)
P2 C31 C36 C35 178(3)
P2 C37 C38 C39 -177(2)
P2 C37 C42 C41 178(2)
P3 N3 C43 C44 79(4)
P3 N3 C43 C50 -110(3)
P3 C52 C53 C54 -180(2)
P3 C52 C57 C56 180(2)
P3 C58 C59 C60 -176(2)
P3 C58 C63 C62 179(2)
N1 P1 C10 C11 -90(3)
N1 P1 C10 C15 80(3)
N1 P1 C16 C17 -1.0(18)
N1 P1 C16 C21 -178.4(14)
N1 C1 C2 C3 -2(5)
N1 C1 C2 C4 -178(3)
N1 C1 C8 C7 176(3)
N1 C1 C8 C9 1(5)
N2 P2 C31 C32 98(3)
N2 P2 C31 C36 -82(3)
N2 P2 C37 C38 176(2)
N2 P2 C37 C42 -5(3)
N2 C22 C23 C24 13(4)
N2 C22 C23 C25 -170(3)
N2 C22 C29 C28 168(3)
N2 C22 C29 C30 -13(5)
N3 P3 C52 C53 9(3)
N3 P3 C52 C57 -172(2)
N3 P3 C58 C59 89(3)
N3 P3 C58 C63 -86(3)
N3 C43 C44 C45 -6(5)
N3 C43 C44 C46 -178(3)
N3 C43 C50 C49 -180(3)
N3 C43 C50 C51 0(4)
C1 C2 C4 C5 2(6)
C2 C1 C8 C7 6(5)
C2 C1 C8 C9 -169(3)
C2 C4 C5 C6 -178(4)
C2 C4 C5 C7 6(6)
C3 C2 C4 C5 -175(4)
C4 C5 C7 C8 -8(6)
C5 C7 C8 C1 2(6)
C5 C7 C8 C9 177(3)
C6 C5 C7 C8 176(4)
C8 C1 C2 C3 169(3)
C8 C1 C2 C4 -8(5)
C10 P1 N1 U1 118.2(13)
C10 P1 N1 C1 -60(3)
C10 P1 C16 C17 114.2(17)
C10 P1 C16 C21 -63.2(16)
C10 C11 C12 C13 -4(5)
C11 C10 C15 C14 -4(5)
C11 C12 C13 C14 2(5)
C12 C13 C14 C15 -1(5)
C13 C14 C15 C10 2(5)
C15 C10 C11 C12 5(5)
C16 P1 N1 U1 -136.2(10)
C16 P1 N1 C1 46(3)
C16 P1 C10 C11 158(3)
C16 P1 C10 C15 -32(3)
C16 C17 C18 C19 0.0(3)
C17 C18 C19 C20 -0.1(8)
C18 C19 C20 C21 0.2(11)
C19 C20 C21 C16 -0.1(9)
C21 C16 C17 C18 0.0(3)
C22 C23 C25 C26 0(5)
C23 C22 C29 C28 3(5)
C23 C22 C29 C30 -179(3)
C23 C25 C26 C27 178(3)
C23 C25 C26 C28 1(5)
C24 C23 C25 C26 178(3)
C25 C26 C28 C29 0(6)
C26 C28 C29 C22 -1(5)
C26 C28 C29 C30 180(3)
C27 C26 C28 C29 -177(3)
C29 C22 C23 C24 -179(3)
C29 C22 C23 C25 -2(5)
C31 P2 N2 U1 127.3(13)
C31 P2 N2 C22 -62(3)
C31 P2 C37 C38 -68(3)
C31 P2 C37 C42 111(3)
C31 C32 C33 C34 -1(5)
C32 C31 C36 C35 -2(5)
C32 C33 C34 C35 -1(5)
C33 C34 C35 C36 2(5)
C34 C35 C36 C31 0(5)
C36 C31 C32 C33 2(5)
C37 P2 N2 U1 -125.9(12)
C37 P2 N2 C22 45(3)
C37 P2 C31 C32 -15(3)
C37 P2 C31 C36 164(3)
C37 C38 C39 C40 -3(5)
C38 C37 C42 C41 -3(5)
C38 C39 C40 C41 3(5)
C39 C40 C41 C42 -3(5)
C40 C41 C42 C37 2(5)
C42 C37 C38 C39 3(5)
C43 C44 C46 C47 -9(5)
C44 C43 C50 C49 -9(4)
C44 C43 C50 C51 170(3)
C44 C46 C47 C48 177(3)
C44 C46 C47 C49 3(5)
C45 C44 C46 C47 178(3)
C46 C47 C49 C50 0(5)
C47 C49 C50 C43 3(5)
C47 C49 C50 C51 -176(3)
C48 C47 C49 C50 -174(3)
C50 C43 C44 C45 -176(3)
C50 C43 C44 C46 12(5)
C52 P3 N3 U1 -133.4(12)
C52 P3 N3 C43 45(3)
C52 P3 C58 C59 -26(3)
C52 P3 C58 C63 158(3)
C52 C53 C54 C55 0(5)
C53 C52 C57 C56 0(5)
C53 C54 C55 C56 -1(5)
C54 C55 C56 C57 1(5)
C55 C56 C57 C52 0(5)
C57 C52 C53 C54 1(5)
C58 P3 N3 U1 119.3(12)
C58 P3 N3 C43 -63(3)
C58 P3 C52 C53 123(3)
C58 P3 C52 C57 -58(3)
C58 C59 C60 C61 0(5)
C59 C58 C63 C62 4(5)
C59 C60 C61 C62 -3(5)
C60 C61 C62 C63 6(5)
C61 C62 C63 C58 -6(5)
C63 C58 C59 C60 0(5)
C74 C75 C76 C77 179(2)
C74 C75 C80 C79 180(3)
C75 C76 C77 C78 2(6)
C76 C75 C80 C79 -1(5)
C76 C77 C78 C79 -4(7)
C77 C78 C79 C80 3(7)
C78 C79 C80 C75 0(7)
C80 C75 C76 C77 0(3)
C67 C68 C69 C70 -179(2)
C67 C68 C73 C72 178(3)
C68 C69 C70 C71 -2(5)
C69 C68 C73 C72 -3(5)
C69 C70 C71 C72 3(7)
C70 C71 C72 C73 -3(6)
C71 C72 C73 C68 3(6)
C73 C68 C69 C70 2(3)

loop_
_twin_individual_id
_twin_individual_mass_fraction_refined
1 0.656(5)
2 0.344(5)
